data_9014068
loop_
_publ_author_name
'Bartholomew, P. R.'
'Mancini, F.'
'Harlow, G. E.'
'Deifel, N.'
'Cahill, C.'
'Bernhardt, H. J.'

_publ_section_title
;
 Greenwoodite, a new nesosilicate from British Columbia with a Ba-VOH
 coupled substitution and tetrahedral Fe: description and structure
;
_journal_name_full 'The Canadian Mineralogist'
_journal_page_first 1233
_journal_page_last 1242
_journal_paper_doi 10.3749/canmin.50.5.1233
_journal_volume 50
_journal_year 2012
_chemical_compound_source 'Wigwam deposit of Southeastern British Columbia, Canada'
_chemical_formula_sum 'Al0.03 Ba0.6 Fe0.98 H0.4 Mg0.02 O11.4 Si0.86 V5.305 Zn0.11'
_chemical_name_mineral Greenwoodite
_space_group_IT_number 164
_symmetry_space_group_name_Hall '-P 3 2"'
_symmetry_space_group_name_H-M 'P -3 m 1'
_cell_angle_alpha 90
_cell_angle_beta 90
_cell_angle_gamma 120
_cell_formula_units_Z 2
_cell_length_a 5.750
_cell_length_b 5.750
_cell_length_c 14.459
_cell_volume 414.004
_database_code_amcsd 0019709
_exptl_crystal_density_diffrn 4.996
_cod_original_formula_sum 'Ba.6 V5.305 O11.4 Fe.98 Zn.11 Al.03 Mg.02 Si.86 H.4'
_cod_database_code 9014068

loop_
_space_group_symop_operation_xyz
x,y,z
-y,-x,z
y,-x+y,-z
-x,-x+y,-z
-x+y,-x,z
-x+y,y,z
-x,-y,-z
y,x,-z
-y,x-y,z
x,x-y,z
x-y,x,-z
x-y,-y,-z

loop_
_atom_site_label
_atom_site_fract_x
_atom_site_fract_y
_atom_site_fract_z
_atom_site_occupancy
_atom_site_U_iso_or_equiv
_atom_site_type_symbol
_atom_site_attached_hydrogens
Ba 0.33333 0.66667 0.06805 0.60000 0.01480 Ba 0
V 0.33333 0.66667 0.06805 0.40000 0.01480 V 0
O-H 0.33333 0.66667 0.06805 0.40000 0.01480 O 1
V1 0.66667 0.33333 0.17733 1.00000 0.00510 V 0
V2 0.18382 0.36765 0.32518 1.00000 0.00550 V 0
V3 0.00000 0.00000 0.50000 1.00000 0.00540 V 0
V4 0.50000 0.00000 0.00000 0.27000 0.02890 V 0
Fe3+T 0.33333 0.66667 0.55041 0.54000 0.00650 Fe 0
Fe2+T 0.33333 0.66667 0.55041 0.30000 0.00650 Fe 0
ZnT 0.33333 0.66667 0.55041 0.11000 0.00650 Zn 0
AlT 0.33333 0.66667 0.55041 0.03000 0.00650 Al 0
MgT 0.33333 0.66667 0.55041 0.02000 0.00650 Mg 0
SiT1 0.00000 0.00000 0.13003 0.86000 0.00880 Si 0
Fe3+T1 0.00000 0.00000 0.13003 0.14000 0.00880 Fe 0
O1 0.33333 0.66667 0.41720 1.00000 0.00740 O 0
O2 0.00000 0.00000 0.24990 1.00000 0.00640 O 0
O3 0.30310 0.15150 0.40902 1.00000 0.00730 O 0
O4 0.00000 0.50000 0.25157 1.00000 0.00780 O 0
O5 0.32020 0.16010 0.09610 1.00000 0.01720 O 0

loop_
_cod_changelog_entry_id
_cod_changelog_entry_author
_cod_changelog_entry_date
_cod_changelog_entry_text
1
;cod-tools version 3.8.0
Id: cif_guess_AMCSD_atom_types 9574 2023-05-10 09:00:05Z saulius
;
2023-05-10T18:54:50+03:00
;Derived atom types and hydrogen counts
from atom names that follow the AMCSD naming convention
(Wat == water, O-H == hydroxyl).
;

loop_
_cod_related_entry_id
_cod_related_entry_database
_cod_related_entry_code
1 AMCSD 0019709
